data_7028744
loop_
_publ_author_name
'Khan, Rais Ahmad'
'Yadav, Shipra'
'Hussain, Zahid'
'Arjmand, Farukh'
'Tabassum, Sartaj'

_publ_section_title
;
 Carbohydrate linked organotin(iv) complexes as human topoisomerase I\a
 inhibitor and their antiproliferative effects against the human carcinoma
 cell line.
;
_journal_issue 6
_journal_name_full 'Dalton transactions (Cambridge, England : 2003)'
_journal_page_first 2534
_journal_page_last 2548
_journal_paper_doi 10.1039/c3dt51973b
_journal_volume 43
_journal_year 2014
_chemical_formula_moiety 'C6 H20 Cl2 N2 O2 Sn'
_chemical_formula_sum 'C6 H20 Cl2 N2 O2 Sn'
_chemical_formula_weight 341.85
_chemical_name_systematic
;
 ?
;
_space_group_IT_number 9
_symmetry_cell_setting monoclinic
_symmetry_space_group_name_Hall 'C -2yc'
_symmetry_space_group_name_H-M 'C 1 c 1'
_atom_sites_solution_hydrogens geom
_atom_sites_solution_primary direct
_atom_sites_solution_secondary difmap
_audit_creation_method SHELXL-97
_cell_angle_alpha 90.00
_cell_angle_beta 129.374(2)
_cell_angle_gamma 90.00
_cell_formula_units_Z 4
_cell_length_a 17.228(3)
_cell_length_b 8.8924(13)
_cell_length_c 12.8756(19)
_cell_measurement_reflns_used 999
_cell_measurement_temperature 100(2)
_cell_volume 1524.8(4)
_computing_structure_refinement 'SHELXL-97 (Sheldrick, 1997)'
_diffrn_ambient_temperature 100(2)
_diffrn_measured_fraction_theta_full 0.991
_diffrn_measured_fraction_theta_max 0.991
_diffrn_radiation_monochromator graphite
_diffrn_radiation_source 'fine-focus sealed tube'
_diffrn_radiation_type MoK\a
_diffrn_radiation_wavelength 0.71073
_diffrn_reflns_av_R_equivalents 0.0176
_diffrn_reflns_av_sigmaI/netI 0.0267
_diffrn_reflns_limit_h_max 21
_diffrn_reflns_limit_h_min -20
_diffrn_reflns_limit_k_max 10
_diffrn_reflns_limit_k_min -10
_diffrn_reflns_limit_l_max 15
_diffrn_reflns_limit_l_min -15
_diffrn_reflns_number 4081
_diffrn_reflns_theta_full 26.08
_diffrn_reflns_theta_max 26.08
_diffrn_reflns_theta_min 2.75
_exptl_absorpt_coefficient_mu 2.007
_exptl_absorpt_correction_T_max 0.7528
_exptl_absorpt_correction_T_min 0.6133
_exptl_absorpt_correction_type empirical
_exptl_absorpt_process_details sadabs
_exptl_crystal_colour Colorless
_exptl_crystal_density_diffrn 1.489
_exptl_crystal_density_method 'not measured'
_exptl_crystal_description Block
_exptl_crystal_F_000 680
_exptl_crystal_size_max 0.27
_exptl_crystal_size_mid 0.19
_exptl_crystal_size_min 0.15
_refine_diff_density_max 1.168
_refine_diff_density_min -0.745
_refine_diff_density_rms 0.163
_refine_ls_abs_structure_details 'Flack H D (1983), Acta Cryst. A39, 876-881'
_refine_ls_abs_structure_Flack 0.05(7)
_refine_ls_extinction_method none
_refine_ls_goodness_of_fit_ref 1.136
_refine_ls_hydrogen_treatment mixed
_refine_ls_matrix_type full
_refine_ls_number_parameters 143
_refine_ls_number_reflns 2118
_refine_ls_number_restraints 16
_refine_ls_restrained_S_all 1.156
_refine_ls_R_factor_all 0.0476
_refine_ls_R_factor_gt 0.0459
_refine_ls_shift/su_max 0.001
_refine_ls_shift/su_mean 0.000
_refine_ls_structure_factor_coef Fsqd
_refine_ls_weighting_details 'calc w=1/[\s^2^(Fo^2^)+(0.1138P)^2^+1.0243P] where P=(Fo^2^+2Fc^2^)/3'
_refine_ls_weighting_scheme calc
_refine_ls_wR_factor_gt 0.1458
_refine_ls_wR_factor_ref 0.1508
_reflns_number_gt 1997
_reflns_number_total 2118
_reflns_threshold_expression >2sigma(I)
_cod_data_source_file c3dt51973b.txt
_cod_data_source_block new
_cod_depositor_comments
;
The following automatic conversions were performed:

'_symmetry_cell_setting' value 'Monoclinic' changed to 'monoclinic'
according to
/usr/data/users/saulius/automatic-downloads/current/RSC/lib/dictionaries/cif_core.dic
dictionary named 'cif_core.dic' version 2.4.2 from 2011-04-26.

Automatic conversion script
Id: cif_fix_values 2281 2013-09-26 08:29:07Z andrius 
;
_cod_original_sg_symbol_H-M Cc
_cod_database_code 7028744

loop_
_symmetry_equiv_pos_as_xyz
'x, y, z'
'x, -y, z+1/2'
'x+1/2, y+1/2, z'
'x+1/2, -y+1/2, z+1/2'

loop_
_atom_site_label
_atom_site_type_symbol
_atom_site_fract_x
_atom_site_fract_y
_atom_site_fract_z
_atom_site_U_iso_or_equiv
_atom_site_adp_type
_atom_site_occupancy
_atom_site_symmetry_multiplicity
_atom_site_calc_flag
_atom_site_refinement_flags
C1 C 0.4211(17) 0.866(2) 0.837(2) 0.079(6) Uani 1 1 d .
H1A H 0.4313 0.7604 0.8559 0.095 Uiso 1 1 d R
H1B H 0.4778 0.9084 0.8500 0.095 Uiso 1 1 d R
H1C H 0.4136 0.9142 0.8975 0.095 Uiso 1 1 d R
C2 C 0.1621(12) 0.8762(15) 0.4343(18) 0.049(3) Uani 1 1 d .
H2A H 0.1074 0.8377 0.4286 0.074 Uiso 1 1 calc R
H2B H 0.1769 0.8072 0.3916 0.074 Uiso 1 1 calc R
H2C H 0.1437 0.9719 0.3899 0.074 Uiso 1 1 calc R
C3 C 0.2116(16) 0.720(2) 0.761(3) 0.095(7) Uani 1 1 d D
H3A H 0.1736 0.8091 0.7467 0.114 Uiso 1 1 d R
H3B H 0.2791 0.7363 0.8445 0.114 Uiso 1 1 d R
C4 C 0.1668(14) 0.6068(10) 0.7957(19) 0.038(4) Uani 1 1 d D
H4A H 0.2040 0.5146 0.8154 0.046 Uiso 1 1 calc R
H4B H 0.0995 0.5886 0.7126 0.046 Uiso 1 1 calc R
C5 C 0.3784(11) 0.7160(8) 0.5137(13) 0.038(3) Uani 1 1 d .
H5A H 0.4198 0.8030 0.5335 0.046 Uiso 1 1 calc R
H5B H 0.3131 0.7342 0.4274 0.046 Uiso 1 1 calc R
C6 C 0.4168(16) 0.6041(10) 0.500(2) 0.043(4) Uani 1 1 d .
H6A H 0.3670 0.5736 0.4072 0.052 Uiso 1 1 calc R
H6B H 0.4724 0.6450 0.5079 0.052 Uiso 1 1 calc R
Cl1 Cl 0.2118(3) 1.0940(6) 0.6872(5) 0.0524(18) Uani 1 1 d .
Cl2 Cl 0.3737(5) 1.0931(6) 0.5966(6) 0.062(2) Uani 1 1 d .
N1 N 0.1573(9) 0.6180(10) 0.8913(11) 0.052(2) Uani 1 1 d D
N2 N 0.4525(6) 0.4725(7) 0.5718(8) 0.0429(15) Uani 1 1 d D
O1 O 0.2174(10) 0.7113(16) 0.6765(14) 0.059(3) Uani 1 1 d D
O2 O 0.3668(16) 0.7102(18) 0.6012(18) 0.078(5) Uani 1 1 d D
Sn1 Sn 0.29083(17) 0.90215(4) 0.6395(2) 0.0418(2) Uani 1 1 d D
H1N1 H 0.101(3) 0.602(7) 0.862(9) 0.02(2) Uiso 1 1 d D
H1O H 0.186(8) 0.677(10) 0.593(5) 0.08(4) Uiso 1 1 d D
H2O H 0.314(9) 0.668(11) 0.57(2) 0.19(9) Uiso 1 1 d D
H2N2 H 0.204(4) 0.671(10) 0.945(9) 0.06(3) Uiso 1 1 d D
H3N3 H 0.512(5) 0.508(14) 0.645(8) 0.09(4) Uiso 1 1 d D
H4N4 H 0.472(8) 0.399(8) 0.545(11) 0.06(4) Uiso 1 1 d D

loop_
_atom_site_aniso_label
_atom_site_aniso_U_11
_atom_site_aniso_U_22
_atom_site_aniso_U_33
_atom_site_aniso_U_23
_atom_site_aniso_U_13
_atom_site_aniso_U_12
C1 0.084(12) 0.096(9) 0.042(10) 0.032(9) 0.033(9) -0.003(11)
C2 0.034(7) 0.074(7) 0.046(9) 0.010(6) 0.029(7) -0.003(6)
C3 0.041(9) 0.091(15) 0.101(17) -0.008(11) 0.021(10) 0.008(8)
C4 0.036(7) 0.040(7) 0.039(7) -0.009(3) 0.023(6) -0.010(3)
C5 0.057(8) 0.034(4) 0.041(6) 0.005(4) 0.039(7) 0.018(4)
C6 0.049(9) 0.054(9) 0.043(8) -0.019(4) 0.036(7) -0.006(4)
Cl1 0.045(3) 0.052(4) 0.063(4) -0.0101(18) 0.035(3) 0.0040(16)
Cl2 0.082(5) 0.064(4) 0.060(5) 0.006(2) 0.054(4) -0.009(2)
N1 0.053(5) 0.078(5) 0.046(5) -0.008(4) 0.041(5) -0.021(4)
N2 0.044(4) 0.033(3) 0.045(4) 0.002(3) 0.026(3) 0.013(3)
O1 0.063(7) 0.057(7) 0.063(8) -0.004(5) 0.044(7) -0.003(5)
O2 0.136(13) 0.064(8) 0.077(10) 0.014(7) 0.088(10) 0.039(8)
Sn1 0.0483(4) 0.0426(3) 0.0423(4) 0.0004(4) 0.0324(3) 0.0003(4)

loop_
_atom_type_symbol
_atom_type_description
_atom_type_scat_dispersion_real
_atom_type_scat_dispersion_imag
_atom_type_scat_source
C C 0.0030 0.0020 'International Tables Vol C Tables 4.2.6.8 and 6.1.1.4'
H H 0.0000 0.0000 'International Tables Vol C Tables 4.2.6.8 and 6.1.1.4'
Cl Cl 0.1480 0.1590 'International Tables Vol C Tables 4.2.6.8 and 6.1.1.4'
N N 0.0060 0.0030 'International Tables Vol C Tables 4.2.6.8 and 6.1.1.4'
O O 0.0110 0.0060 'International Tables Vol C Tables 4.2.6.8 and 6.1.1.4'
Sn Sn -0.6540 1.4250 'International Tables Vol C Tables 4.2.6.8 and 6.1.1.4'

loop_
_geom_angle_atom_site_label_1
_geom_angle_atom_site_label_2
_geom_angle_atom_site_label_3
_geom_angle
Sn1 C1 H1A 109.7
Sn1 C1 H1B 109.6
H1A C1 H1B 109.5
Sn1 C1 H1C 109.1
H1A C1 H1C 109.5
H1B C1 H1C 109.5
Sn1 C2 H2A 109.4
Sn1 C2 H2B 109.5
H2A C2 H2B 109.5
Sn1 C2 H2C 109.5
H2A C2 H2C 109.5
H2B C2 H2C 109.5
C4 C3 O1 127(2)
C4 C3 H3A 101.4
O1 C3 H3A 108.7
C4 C3 H3B 104.9
O1 C3 H3B 106.9
H3A C3 H3B 106.1
C3 C4 N1 127.4(14)
C3 C4 H4A 104.6
N1 C4 H4A 105.4
C3 C4 H4B 105.6
N1 C4 H4B 106.1
H4A C4 H4B 106.1
O2 C5 C6 118.8(12)
O2 C5 H5A 107.8
C6 C5 H5A 108.1
O2 C5 H5B 107.6
C6 C5 H5B 107.0
H5A C5 H5B 107.0
N2 C6 C5 129.0(15)
N2 C6 H6A 105.4
C5 C6 H6A 105.5
N2 C6 H6B 104.7
C5 C6 H6B 104.6
H6A C6 H6B 105.8
C4 N1 H1N1 112(7)
C4 N1 H2N2 102(7)
H1N1 N1 H2N2 139(6)
C6 N2 H3N3 97(9)
C6 N2 H4N4 119(7)
H3N3 N2 H4N4 101(3)
C3 O1 Sn1 121.8(13)
C3 O1 H1O 143(5)
Sn1 O1 H1O 90.0(17)
C5 O2 Sn1 125.0(10)
C5 O2 H2O 111(10)
Sn1 O2 H2O 80.5(18)
C2 Sn1 C1 164.8(5)
C2 Sn1 O1 84.4(5)
C1 Sn1 O1 86.7(6)
C2 Sn1 O2 86.7(6)
C1 Sn1 O2 80.7(8)
O1 Sn1 O2 87.8(3)
C2 Sn1 Cl2 95.2(4)
C1 Sn1 Cl2 92.9(5)
O1 Sn1 Cl2 176.4(4)
O2 Sn1 Cl2 88.6(6)
C2 Sn1 Cl1 94.5(4)
C1 Sn1 Cl1 97.8(6)
O1 Sn1 Cl1 89.8(4)
O2 Sn1 Cl1 177.2(5)
Cl2 Sn1 Cl1 93.88(8)

loop_
_geom_bond_atom_site_label_1
_geom_bond_atom_site_label_2
_geom_bond_distance
C1 Sn1 2.09(2)
C1 H1A 0.9600
C1 H1B 0.9601
C1 H1C 0.9600
C2 Sn1 2.126(18)
C2 H2A 0.9600
C2 H2B 0.9600
C2 H2C 0.9600
C3 C4 1.493(17)
C3 O1 1.16(3)
C3 H3A 0.9699
C3 H3B 0.9701
C4 N1 1.35(2)
C4 H4A 0.9700
C4 H4B 0.9700
C5 O2 1.264(19)
C5 C6 1.266(14)
C5 H5A 0.9700
C5 H5B 0.9700
C6 N2 1.370(16)
C6 H6A 0.9700
C6 H6B 0.9700
Cl1 Sn1 2.491(5)
Cl2 Sn1 2.496(6)
N1 H1N1 0.80(2)
N1 H2N2 0.80(2)
N2 H3N3 0.90(2)
N2 H4N4 0.90(2)
O1 Sn1 2.339(14)
O1 H1O 0.899(15)
O2 Sn1 2.385(13)
O2 H2O 0.82(2)
